data_2009809
loop_
_publ_author_name
'Tinant, Bernard'
'Declercq, Jean-Paul'
'Poupaert, Jacques H.'
'Yous, Said'
'Lesieur, Daniel'

_publ_section_title
;
 <i>N</i>-[2-(7-Methoxy-1-naphthyl)ethyl]acetamide, a potent melatonin
 analog
;
_journal_issue 6
_journal_name_full 'Acta Crystallographica Section C'
_journal_page_first 907
_journal_page_last 910
_journal_paper_doi 10.1107/S0108270193012922
_journal_volume 50
_journal_year 1994
_chemical_formula_moiety 'C15 H17 N O2'
_chemical_formula_sum 'C15 H17 N O2'
_chemical_formula_weight 243.30
_chemical_name_systematic
;
 ?
;
_space_group_IT_number 29
_symmetry_cell_setting orthorhombic
_symmetry_space_group_name_Hall 'P 2c -2ac'
_symmetry_space_group_name_H-M 'P c a 21'
_audit_creation_method SHELXL
_cell_angle_alpha 90.00
_cell_angle_beta 90.00
_cell_angle_gamma 90.00
_cell_formula_units_Z 16
_cell_length_a 31.501(4)
_cell_length_b 9.5280(10)
_cell_length_c 17.906(2)
_cell_measurement_reflns_used 29
_cell_measurement_temperature 293(2)
_cell_measurement_theta_max 30
_cell_measurement_theta_min 12
_cell_volume 5374.3(11)
_computing_cell_refinement 'local program'
_computing_data_collection 'local program'
_computing_data_reduction 'local program'
_computing_molecular_graphics 'PLUTO (Motherwell & Clegg, 1978)'
_computing_publication_material 'SHELXL-93 (Sheldrick, 1993)'
_computing_structure_refinement 'SHELXL-93 (Sheldrick, 1993)'
_computing_structure_solution 'SHELXS-86 (Sheldrick, 1985)'
_diffrn_ambient_temperature 293(2)
_diffrn_measurement_device 'Huber four-circle diffractometer'
_diffrn_measurement_method \q/2\q
_diffrn_radiation_monochromator graphite
_diffrn_radiation_source 'Rigaku RU200 rotating anode'
_diffrn_radiation_type CuK\a
_diffrn_radiation_wavelength 1.54180
_diffrn_reflns_av_sigmaI/netI 0.0565
_diffrn_reflns_limit_h_max 37
_diffrn_reflns_limit_h_min 0
_diffrn_reflns_limit_k_max 10
_diffrn_reflns_limit_k_min 0
_diffrn_reflns_limit_l_max 21
_diffrn_reflns_limit_l_min 0
_diffrn_reflns_number 4913
_diffrn_reflns_theta_max 67.50
_diffrn_reflns_theta_min 2.81
_diffrn_standards_decay_% 0
_diffrn_standards_interval_count 50
_diffrn_standards_number 1
_exptl_absorpt_coefficient_mu 0.603
_exptl_absorpt_correction_type none
_exptl_crystal_colour colourless
_exptl_crystal_density_diffrn 1.203
_exptl_crystal_description parallelipiped
_exptl_crystal_F_000 2080
_exptl_crystal_size_max 0.15
_exptl_crystal_size_mid 0.10
_exptl_crystal_size_min 0.08
_refine_diff_density_max 0.143
_refine_diff_density_min -0.161
_refine_ls_abs_structure_details 'Flack H D (1983), Acta Cryst. A39, 876-881'
_refine_ls_abs_structure_Flack -0.0(4)
_refine_ls_extinction_method none
_refine_ls_goodness_of_fit_all 0.890
_refine_ls_goodness_of_fit_obs 1.165
_refine_ls_hydrogen_treatment 'refU common for all H'
_refine_ls_matrix_type full
_refine_ls_number_parameters 661
_refine_ls_number_reflns 4913
_refine_ls_number_restraints 0
_refine_ls_restrained_S_all 0.890
_refine_ls_restrained_S_obs 1.165
_refine_ls_R_factor_all 0.1087
_refine_ls_R_factor_obs 0.0571
_refine_ls_shift/esd_max 0.046
_refine_ls_shift/esd_mean 0.005
_refine_ls_structure_factor_coef Fsqd
_refine_ls_weighting_details 'w=1/[s^2^(Fo^2^)+( 0.0796P)^2^+0.0000P] where P=(Fo^2^+2Fc^2^)/3'
_refine_ls_weighting_scheme calc
_refine_ls_wR_factor_all 0.1446
_refine_ls_wR_factor_obs 0.1251
_reflns_number_observed 2496
_reflns_number_total 4913
_reflns_observed_criterion I>2\s(I)
_cod_data_source_file pa1082.cif
_cod_data_source_block poup33
_cod_depositor_comments
;
The following automatic conversions were performed:

'_refine_ls_weighting_scheme' value 'calc w=1/[s^2^(Fo^2^)+(
0.0796P)^2^+0.0000P] where P=(Fo^2^+2Fc^2^)/3' was changed to 'calc'.
New tag '_refine_ls_weighting_details' was created. The value of the
new tag was set to 'w=1/[s^2^(Fo^2^)+( 0.0796P)^2^+0.0000P] where
P=(Fo^2^+2Fc^2^)/3'.

Automatic conversion script
Id: cif_fix_values 3143 2015-03-26 13:38:13Z robertas 
;
_cod_database_code 2009809

loop_
_symmetry_equiv_pos_as_xyz
'x, y, z'
'-x, -y, z+1/2'
'-x+1/2, y, z+1/2'
'x+1/2, -y, z'

loop_
_atom_site_aniso_label
_atom_site_aniso_U_11
_atom_site_aniso_U_22
_atom_site_aniso_U_33
_atom_site_aniso_U_12
_atom_site_aniso_U_13
_atom_site_aniso_U_23
C1'_1 0.073(4) 0.078(4) 0.048(3) 0.008(3) 0.005(3) -0.010(3)
C2'_1 0.086(5) 0.080(5) 0.082(5) 0.014(4) 0.015(4) -0.002(4)
C3'_1 0.095(6) 0.104(6) 0.085(5) 0.032(5) 0.014(4) 0.008(5)
C4'_1 0.066(4) 0.132(6) 0.079(5) 0.027(5) -0.001(4) 0.011(5)
C4'A_1 0.055(4) 0.105(5) 0.059(4) 0.004(4) 0.006(3) 0.006(4)
C5'_1 0.059(4) 0.122(6) 0.077(4) -0.009(4) 0.005(3) -0.009(4)
C6'_1 0.071(4) 0.102(5) 0.089(5) -0.026(4) 0.010(4) -0.021(4)
C7'_1 0.060(4) 0.077(4) 0.058(4) -0.008(3) 0.007(3) -0.008(3)
C8'_1 0.057(3) 0.078(4) 0.058(4) -0.013(3) 0.005(3) -0.009(3)
C8'A_1 0.062(3) 0.072(4) 0.043(3) 0.005(3) 0.014(3) -0.005(3)
O9_1 0.079(3) 0.066(3) 0.097(3) -0.010(2) 0.009(2) -0.006(2)
C10_1 0.082(5) 0.080(4) 0.118(6) 0.005(3) 0.014(4) 0.011(4)
C1_1 0.080(5) 0.059(4) 0.088(5) -0.002(4) -0.021(4) 0.002(4)
N2_1 0.055(3) 0.056(3) 0.102(4) 0.001(2) -0.003(3) -0.005(3)
C3_1 0.069(4) 0.078(4) 0.072(4) -0.001(3) -0.001(3) -0.006(4)
C4_1 0.070(4) 0.067(4) 0.078(4) -0.006(3) -0.005(3) -0.008(3)
O5_1 0.090(3) 0.061(2) 0.155(4) 0.004(2) -0.029(3) -0.003(3)
C6_1 0.066(4) 0.113(5) 0.129(6) 0.010(4) -0.004(4) -0.014(5)
C1'_2 0.050(3) 0.075(4) 0.059(4) 0.003(3) 0.006(3) -0.002(3)
C2'_2 0.081(4) 0.082(4) 0.080(5) 0.006(3) 0.014(4) -0.012(4)
C3'_2 0.108(6) 0.099(6) 0.094(6) -0.017(5) 0.020(5) -0.031(5)
C4'_2 0.078(4) 0.119(6) 0.066(4) -0.013(4) 0.013(4) -0.007(5)
C4'A_2 0.047(3) 0.100(5) 0.061(4) 0.011(3) 0.014(3) 0.009(4)
C5'_2 0.064(4) 0.145(7) 0.062(4) 0.017(5) 0.006(3) 0.008(5)
C6'_2 0.087(5) 0.127(7) 0.073(5) 0.042(5) 0.017(4) 0.033(5)
C7'_2 0.091(5) 0.071(4) 0.092(6) 0.022(4) 0.022(4) 0.019(4)
C8'_2 0.063(3) 0.080(4) 0.062(4) -0.002(3) 0.007(3) 0.006(4)
C8'A_2 0.044(3) 0.073(4) 0.051(3) -0.001(3) 0.012(3) 0.001(3)
O9_2 0.178(5) 0.085(4) 0.111(4) 0.028(3) 0.027(4) 0.025(3)
C10_2 0.182(9) 0.082(5) 0.133(8) 0.005(5) 0.028(7) -0.009(5)
C1_2 0.049(3) 0.071(4) 0.076(4) 0.002(3) 0.005(3) -0.014(4)
N2_2 0.064(3) 0.062(3) 0.064(3) -0.002(3) -0.007(2) 0.001(3)
C3_2 0.056(3) 0.080(4) 0.058(4) -0.004(3) 0.000(3) 0.004(3)
C4_2 0.048(3) 0.078(4) 0.076(4) 0.013(3) -0.004(3) 0.001(3)
O5_2 0.081(3) 0.064(3) 0.121(4) 0.005(2) -0.016(3) -0.004(3)
C6_2 0.093(5) 0.127(5) 0.074(4) -0.001(4) -0.012(4) -0.025(4)
C1'_3 0.071(4) 0.081(5) 0.066(4) 0.005(3) 0.003(3) 0.010(4)
C2'_3 0.098(5) 0.088(5) 0.094(5) 0.022(4) 0.025(5) 0.022(4)
C3'_3 0.083(5) 0.109(6) 0.088(6) 0.033(5) 0.022(5) 0.043(5)
C4'_3 0.073(5) 0.148(8) 0.068(5) 0.018(5) 0.016(4) 0.025(6)
C4'A_3 0.050(3) 0.119(6) 0.053(4) 0.014(4) 0.012(3) 0.005(4)
C5'_3 0.068(4) 0.147(7) 0.048(4) 0.006(5) 0.000(3) -0.011(5)
C6'_3 0.077(4) 0.114(6) 0.070(5) -0.018(4) 0.004(4) -0.023(4)
C7'_3 0.072(4) 0.093(5) 0.067(4) -0.001(4) 0.015(3) -0.009(4)
C8'_3 0.063(3) 0.067(4) 0.065(4) 0.003(3) -0.002(3) -0.014(3)
C8'A_3 0.057(3) 0.080(4) 0.054(4) 0.005(3) 0.000(3) -0.002(3)
O9_3 0.126(4) 0.077(3) 0.085(3) -0.008(3) 0.010(3) -0.016(3)
C10_3 0.195(8) 0.073(5) 0.072(5) 0.009(5) 0.012(5) 0.001(4)
C1_3 0.054(3) 0.060(4) 0.064(4) 0.001(3) -0.001(3) 0.002(4)
N2_3 0.090(3) 0.055(3) 0.073(3) -0.010(3) -0.017(3) -0.001(3)
C3_3 0.062(3) 0.071(4) 0.086(4) 0.004(3) 0.003(3) -0.005(3)
C4_3 0.066(4) 0.072(4) 0.093(5) -0.012(3) 0.020(4) -0.007(3)
O5_3 0.090(3) 0.057(2) 0.102(3) 0.009(2) -0.006(2) -0.012(2)
C6_3 0.083(4) 0.096(5) 0.085(5) -0.004(4) -0.004(4) 0.002(4)
C1'_4 0.063(4) 0.079(4) 0.078(5) -0.005(3) 0.009(3) 0.017(4)
C2'_4 0.097(5) 0.089(5) 0.104(5) -0.009(4) 0.008(5) 0.012(4)
C3'_4 0.093(6) 0.121(7) 0.123(7) -0.037(5) 0.003(5) 0.000(6)
C4'_4 0.076(5) 0.120(6) 0.101(6) -0.015(5) 0.004(4) 0.011(5)
C4'A_4 0.058(4) 0.109(6) 0.067(4) -0.008(4) -0.001(3) 0.026(4)
C5'_4 0.053(4) 0.130(6) 0.085(5) 0.015(4) -0.004(4) 0.017(5)
C6'_4 0.072(5) 0.117(6) 0.079(5) 0.028(4) 0.011(4) 0.004(4)
C7'_4 0.078(4) 0.078(4) 0.054(4) 0.011(4) 0.014(3) -0.004(3)
C8'_4 0.063(3) 0.092(4) 0.054(4) 0.003(3) 0.012(3) 0.005(3)
C8'A_4 0.057(3) 0.089(5) 0.057(4) 0.003(3) -0.001(3) 0.018(3)
O9_4 0.099(3) 0.076(3) 0.100(3) 0.014(3) 0.018(3) -0.007(3)
C10_4 0.085(5) 0.089(5) 0.141(7) -0.005(4) 0.018(5) -0.006(5)
C1_4 0.076(4) 0.052(4) 0.064(4) 0.004(3) -0.007(3) 0.000(3)
N2_4 0.063(3) 0.059(3) 0.082(3) 0.005(3) 0.001(3) -0.002(3)
C3_4 0.057(3) 0.078(4) 0.077(4) 0.002(3) -0.002(3) -0.005(3)
C4_4 0.072(4) 0.078(4) 0.076(4) 0.008(3) 0.004(3) 0.006(3)
O5_4 0.097(3) 0.058(3) 0.125(4) 0.004(2) -0.025(3) -0.001(3)
C6_4 0.067(4) 0.107(5) 0.083(4) -0.005(3) -0.004(3) 0.005(4)

loop_
_atom_site_label
_atom_site_fract_x
_atom_site_fract_y
_atom_site_fract_z
_atom_site_U_iso_or_equiv
_atom_site_thermal_displace_type
_atom_site_calc_flag
_atom_site_refinement_flags
_atom_site_occupancy
_atom_site_disorder_group
_atom_site_type_symbol
C1'_1 0.8788(2) 0.9266(6) 0.4821 0.066(2) Uani d . 1 . C
C2'_1 0.9027(2) 0.8070(7) 0.4909(5) 0.083(2) Uani d . 1 . C
H2'_1 0.8898(2) 0.7194(7) 0.4880(5) 0.105(2) Uiso calc R 1 . H
C3'_1 0.9460(2) 0.8166(9) 0.5041(5) 0.094(2) Uani d . 1 . C
H3'_1 0.9621(2) 0.7351(9) 0.5078(5) 0.105(2) Uiso calc R 1 . H
C4'_1 0.9649(2) 0.9414(9) 0.5116(5) 0.092(2) Uani d . 1 . C
H4'_1 0.9938(2) 0.9450(9) 0.5219(5) 0.105(2) Uiso calc R 1 . H
C4'A_1 0.9422(2) 1.0667(8) 0.5044(4) 0.073(2) Uani d . 1 . C
C5'_1 0.9604(2) 1.2015(8) 0.5112(5) 0.086(2) Uani d . 1 . C
H5'_1 0.9891(2) 1.2084(8) 0.5227(5) 0.105(2) Uiso calc R 1 . H
C6'_1 0.9381(2) 1.3198(8) 0.5019(5) 0.088(2) Uani d . 1 . C
H6'_1 0.9515(2) 1.4064(8) 0.5058(5) 0.105(2) Uiso calc R 1 . H
C7'_1 0.8945(2) 1.3131(7) 0.4861(4) 0.0653(14) Uani d . 1 . C
C8'_1 0.8753(2) 1.1869(6) 0.4800(4) 0.0643(15) Uani d . 1 . C
H8'_1 0.8464(2) 1.1832(6) 0.4697(4) 0.105(2) Uiso calc R 1 . H
C8'A_1 0.8982(2) 1.0605(6) 0.4889(4) 0.0589(13) Uani d . 1 . C
O9_1 0.87520(13) 1.4412(4) 0.4789(4) 0.0807(12) Uani d . 1 . O
C10_1 0.8311(2) 1.4390(6) 0.4601(5) 0.093(2) Uani d . 1 . C
H10A_1 0.8207(2) 1.5334(6) 0.4564(5) 0.105(2) Uiso calc R 1 . H
H10B_1 0.8156(2) 1.3898(6) 0.4981(5) 0.105(2) Uiso calc R 1 . H
H10C_1 0.8273(2) 1.3922(6) 0.4130(5) 0.105(2) Uiso calc R 1 . H
C1_1 0.7402(2) 1.0474(7) 0.5443(5) 0.076(2) Uani d . 1 . C
N2_1 0.76229(13) 0.9309(5) 0.5428(4) 0.0712(14) Uani d . 1 . N
C3_1 0.8082(2) 0.9325(6) 0.5478(5) 0.073(2) Uani d . 1 . C
H3A_1 0.8172(2) 0.8579(6) 0.5811(5) 0.105(2) Uiso calc R 1 . H
H3B_1 0.8170(2) 1.0209(6) 0.5697(5) 0.105(2) Uiso calc R 1 . H
C4_1 0.8306(2) 0.9139(6) 0.4723(5) 0.072(2) Uani d . 1 . C
H4A_1 0.8237(2) 0.8226(6) 0.4517(5) 0.105(2) Uiso calc R 1 . H
H4B_1 0.8207(2) 0.9850(6) 0.4377(5) 0.105(2) Uiso calc R 1 . H
O5_1 0.75583(15) 1.1639(4) 0.5478(5) 0.1022(15) Uani d . 1 . O
C6_1 0.6929(2) 1.0266(7) 0.5454(6) 0.103(2) Uani d . 1 . C
H6A_1 0.6866(2) 0.9283(7) 0.5422(6) 0.105(2) Uiso calc R 1 . H
H6B_1 0.6804(2) 1.0747(7) 0.5037(6) 0.105(2) Uiso calc R 1 . H
H6C_1 0.6815(2) 1.0638(7) 0.5910(6) 0.105(2) Uiso calc R 1 . H
H2_1 0.751(2) 0.849(6) 0.535(4) 0.105(2) Uiso d . 1 . H
C1'_2 0.6974(2) 0.3849(6) 0.3080(5) 0.0612(14) Uani d . 1 . C
C2'_2 0.6944(2) 0.2531(7) 0.2790(5) 0.081(2) Uani d . 1 . C
H2'_2 0.7085(2) 0.1801(7) 0.3030(5) 0.105(2) Uiso calc R 1 . H
C3'_2 0.6710(2) 0.2234(8) 0.2147(6) 0.100(2) Uani d . 1 . C
H3'_2 0.6690(2) 0.1320(8) 0.1967(6) 0.105(2) Uiso calc R 1 . H
C4'_2 0.6516(2) 0.3292(9) 0.1795(5) 0.087(2) Uani d . 1 . C
H4'_2 0.6368(2) 0.3107(9) 0.1356(5) 0.105(2) Uiso calc R 1 . H
C4'A_2 0.6529(2) 0.4676(7) 0.2067(5) 0.070(2) Uani d . 1 . C
C5'_2 0.6329(2) 0.5788(10) 0.1707(5) 0.091(2) Uani d . 1 . C
H5'_2 0.6183(2) 0.5610(10) 0.1267(5) 0.105(2) Uiso calc R 1 . H
C6'_2 0.6339(2) 0.7103(10) 0.1967(5) 0.096(2) Uani d . 1 . C
H6'_2 0.6198(2) 0.7817(10) 0.1713(5) 0.105(2) Uiso calc R 1 . H
C7'_2 0.6564(2) 0.7396(7) 0.2629(5) 0.085(2) Uani d . 1 . C
C8'_2 0.6775(2) 0.6357(6) 0.3002(5) 0.068(2) Uani d . 1 . C
H8'_2 0.6923(2) 0.6560(6) 0.3439(5) 0.105(2) Uiso calc R 1 . H
C8'A_2 0.67659(15) 0.4975(6) 0.2723(4) 0.0558(14) Uani d . 1 . C
O9_2 0.6540(2) 0.8732(5) 0.2862(5) 0.125(2) Uani d . 1 . O
C10_2 0.6706(3) 0.9070(7) 0.3570(6) 0.132(3) Uani d . 1 . C
H10A_2 0.6667(3) 1.0054(7) 0.3664(6) 0.105(2) Uiso calc R 1 . H
H10B_2 0.7003(3) 0.8850(7) 0.3583(6) 0.105(2) Uiso calc R 1 . H
H10C_2 0.6560(3) 0.8537(7) 0.3947(6) 0.105(2) Uiso calc R 1 . H
C1_2 0.7296(2) 0.5539(7) 0.5418(5) 0.065(2) Uani d . 1 . C
N2_2 0.71674(15) 0.4319(5) 0.5161(4) 0.0630(13) Uani d . 1 . N
C3_2 0.6931(2) 0.4191(6) 0.4467(4) 0.0649(15) Uani d . 1 . C
H3A_2 0.6749(2) 0.5005(6) 0.4410(4) 0.105(2) Uiso calc R 1 . H
H3B_2 0.6751(2) 0.3367(6) 0.4492(4) 0.105(2) Uiso calc R 1 . H
C4_2 0.7219(2) 0.4076(6) 0.3792(4) 0.067(2) Uani d . 1 . C
H4A_2 0.7385(2) 0.4928(6) 0.3747(4) 0.105(2) Uiso calc R 1 . H
H4B_2 0.7414(2) 0.3300(6) 0.3864(4) 0.105(2) Uiso calc R 1 . H
O5_2 0.72237(12) 0.6646(5) 0.5090(4) 0.0885(14) Uani d . 1 . O
C6_2 0.7536(2) 0.5486(7) 0.6138(5) 0.098(2) Uani d . 1 . C
H6A_2 0.7559(2) 0.4530(7) 0.6302(5) 0.105(2) Uiso calc R 1 . H
H6B_2 0.7389(2) 0.6027(7) 0.6509(5) 0.105(2) Uiso calc R 1 . H
H6C_2 0.7815(2) 0.5868(7) 0.6065(5) 0.105(2) Uiso calc R 1 . H
H2_2 0.7263(18) 0.354(7) 0.534(4) 0.105(2) Uiso d . 1 . H
C1'_3 0.5649(2) 0.4155(6) 0.4611(5) 0.072(2) Uani d . 1 . C
C2'_3 0.5770(2) 0.2924(7) 0.4956(5) 0.094(2) Uani d . 1 . C
H2'_3 0.5688(2) 0.2065(7) 0.4755(5) 0.105(2) Uiso calc R 1 . H
C3'_3 0.6016(2) 0.2962(9) 0.5610(6) 0.093(2) Uani d . 1 . C
H3'_3 0.6103(2) 0.2127(9) 0.5831(6) 0.105(2) Uiso calc R 1 . H
C4'_3 0.6125(2) 0.4173(11) 0.5914(5) 0.096(2) Uani d . 1 . C
H4'_3 0.6275(2) 0.4172(11) 0.6360(5) 0.105(2) Uiso calc R 1 . H
C4'A_3 0.6019(2) 0.5461(9) 0.5581(5) 0.074(2) Uani d . 1 . C
C5'_3 0.6120(2) 0.6787(10) 0.5897(5) 0.088(2) Uani d . 1 . C
H5'_3 0.6267(2) 0.6814(10) 0.6347(5) 0.105(2) Uiso calc R 1 . H
C6'_3 0.6011(2) 0.7988(8) 0.5576(5) 0.087(2) Uani d . 1 . C
H6'_3 0.6085(2) 0.8836(8) 0.5798(5) 0.105(2) Uiso calc R 1 . H
C7'_3 0.5784(2) 0.7976(8) 0.4901(5) 0.077(2) Uani d . 1 . C
C8'_3 0.5672(2) 0.6745(6) 0.4571(5) 0.0653(15) Uani d . 1 . C
H8'_3 0.5523(2) 0.6751(6) 0.4122(5) 0.105(2) Uiso calc R 1 . H
C8'A_3 0.5779(2) 0.5471(7) 0.4908(5) 0.0639(14) Uani d . 1 . C
O9_3 0.56913(15) 0.9285(4) 0.4620(4) 0.0962(13) Uani d . 1 . O
C10_3 0.5486(3) 0.9323(7) 0.3904(5) 0.113(3) Uani d . 1 . C
H10A_3 0.5436(3) 1.0281(7) 0.3763(5) 0.105(2) Uiso calc R 1 . H
H10B_3 0.5220(3) 0.8835(7) 0.3933(5) 0.105(2) Uiso calc R 1 . H
H10C_3 0.5664(3) 0.8880(7) 0.3539(5) 0.105(2) Uiso calc R 1 . H
C1_3 0.5227(2) 0.5643(6) 0.2276(4) 0.0596(15) Uani d . 1 . C
N2_3 0.5377(2) 0.4439(5) 0.2528(4) 0.0724(13) Uani d . 1 . N
C3_3 0.5647(2) 0.4355(6) 0.3220(5) 0.073(2) Uani d . 1 . C
H3A_3 0.5806(2) 0.5221(6) 0.3279(5) 0.105(2) Uiso calc R 1 . H
H3B_3 0.5849(2) 0.3591(6) 0.3170(5) 0.105(2) Uiso calc R 1 . H
C4_3 0.5372(2) 0.4114(6) 0.3900(4) 0.077(2) Uani d . 1 . C
H4A_3 0.5233(2) 0.3209(6) 0.3862(4) 0.105(2) Uiso calc R 1 . H
H4B_3 0.5155(2) 0.4834(6) 0.3928(4) 0.105(2) Uiso calc R 1 . H
O5_3 0.52864(12) 0.6772(4) 0.2586(4) 0.0829(12) Uani d . 1 . O
C6_3 0.4990(2) 0.5529(7) 0.1554(5) 0.088(2) Uani d . 1 . C
H6A_3 0.4978(2) 0.4563(7) 0.1403(5) 0.105(2) Uiso calc R 1 . H
H6B_3 0.5134(2) 0.6066(7) 0.1177(5) 0.105(2) Uiso calc R 1 . H
H6C_3 0.4707(2) 0.5884(7) 0.1618(5) 0.105(2) Uiso calc R 1 . H
H2_3 0.5247(18) 0.353(7) 0.229(4) 0.105(2) Uiso d . 1 . H
C1'_4 0.3792(2) -0.0534(7) 0.2801(4) 0.074(2) Uani d . 1 . C
C2'_4 0.3556(2) -0.1724(7) 0.2706(5) 0.097(2) Uani d . 1 . C
H2'_4 0.3687(2) -0.2599(7) 0.2730(5) 0.105(2) Uiso calc R 1 . H
C3'_4 0.3107(2) -0.1628(9) 0.2572(6) 0.112(3) Uani d . 1 . C
H3'_4 0.2949(2) -0.2438(9) 0.2487(6) 0.105(2) Uiso calc R 1 . H
C4'_4 0.2918(2) -0.0383(9) 0.2569(5) 0.099(2) Uani d . 1 . C
H4'_4 0.2626(2) -0.0338(9) 0.2497(5) 0.105(2) Uiso calc R 1 . H
C4'A_4 0.3145(2) 0.0858(8) 0.2671(5) 0.078(2) Uani d . 1 . C
C5'_4 0.2950(2) 0.2205(9) 0.2683(5) 0.090(2) Uani d . 1 . C
H5'_4 0.2659(2) 0.2266(9) 0.2607(5) 0.105(2) Uiso calc R 1 . H
C6'_4 0.3167(2) 0.3375(8) 0.2796(5) 0.089(2) Uani d . 1 . C
H6'_4 0.3027(2) 0.4233(8) 0.2811(5) 0.105(2) Uiso calc R 1 . H
C7'_4 0.3608(2) 0.3323(7) 0.2895(4) 0.070(2) Uani d . 1 . C
C8'_4 0.3816(2) 0.2067(6) 0.2898(4) 0.070(2) Uani d . 1 . C
H8'_4 0.4109(2) 0.2050(6) 0.2972(4) 0.105(2) Uiso calc R 1 . H
C8'A_4 0.3594(2) 0.0785(7) 0.2791(4) 0.068(2) Uani d . 1 . C
O9_4 0.38048(14) 0.4589(4) 0.2990(4) 0.0915(13) Uani d . 1 . O
C10_4 0.4249(2) 0.4576(7) 0.3140(6) 0.105(2) Uani d . 1 . C
H10A_4 0.4349(2) 0.5522(7) 0.3195(6) 0.105(2) Uiso calc R 1 . H
H10B_4 0.4396(2) 0.4132(7) 0.2733(6) 0.105(2) Uiso calc R 1 . H
H10C_4 0.4302(2) 0.4065(7) 0.3592(6) 0.105(2) Uiso calc R 1 . H
C1_4 0.5163(2) 0.0671(6) 0.2128(4) 0.0641(15) Uani d . 1 . C
N2_4 0.49416(15) -0.0482(5) 0.2174(4) 0.0683(13) Uani d . 1 . N
C3_4 0.4481(2) -0.0484(6) 0.2152(5) 0.071(2) Uani d . 1 . C
H3A_4 0.4389(2) -0.1229(6) 0.1820(5) 0.105(2) Uiso calc R 1 . H
H3B_4 0.4386(2) 0.0398(6) 0.1938(5) 0.105(2) Uiso calc R 1 . H
C4_4 0.4263(2) -0.0680(6) 0.2905(4) 0.075(2) Uani d . 1 . C
H4A_4 0.4329(2) -0.1601(6) 0.3104(4) 0.105(2) Uiso calc R 1 . H
H4B_4 0.4364(2) 0.0021(6) 0.3255(4) 0.105(2) Uiso calc R 1 . H
O5_4 0.49997(13) 0.1838(4) 0.2106(4) 0.0933(14) Uani d . 1 . O
C6_4 0.5641(2) 0.0524(7) 0.2085(5) 0.086(2) Uani d . 1 . C
H6A_4 0.5717(2) -0.0451(7) 0.2110(5) 0.105(2) Uiso calc R 1 . H
H6B_4 0.5769(2) 0.1016(7) 0.2495(5) 0.105(2) Uiso calc R 1 . H
H6C_4 0.5741(2) 0.0914(7) 0.1623(5) 0.105(2) Uiso calc R 1 . H
H2_4 0.504(2) -0.140(7) 0.220(4) 0.105(2) Uiso d . 1 . H

loop_
_atom_type_symbol
_atom_type_description
_atom_type_scat_dispersion_real
_atom_type_scat_dispersion_imag
_atom_type_scat_source
C C 0.0181 0.0091 'International Tables Vol C Tables 4.2.6.8 and 6.1.1.4'
H H 0.0000 0.0000 'International Tables Vol C Tables 4.2.6.8 and 6.1.1.4'
N N 0.0311 0.0180 'International Tables Vol C Tables 4.2.6.8 and 6.1.1.4'
O O 0.0492 0.0322 'International Tables Vol C Tables 4.2.6.8 and 6.1.1.4'

loop_
_geom_angle_atom_site_label_1
_geom_angle_atom_site_label_2
_geom_angle_atom_site_label_3
_geom_angle
_geom_angle_publ_flag
C2'_1 C1'_1 C8'A_1 119.9(5) yes
C2'_1 C1'_1 C4_1 119.4(6) yes
C8'A_1 C1'_1 C4_1 120.5(5) yes
C1'_1 C2'_1 C3'_1 120.3(6) yes
C1'_1 C2'_1 H2'_1 119.9(4) ?
C3'_1 C2'_1 H2'_1 119.9(4) ?
C4'_1 C3'_1 C2'_1 120.9(7) yes
C4'_1 C3'_1 H3'_1 119.5(4) ?
C2'_1 C3'_1 H3'_1 119.5(4) ?
C3'_1 C4'_1 C4'A_1 121.5(6) yes
C3'_1 C4'_1 H4'_1 119.2(4) ?
C4'A_1 C4'_1 H4'_1 119.2(4) ?
C4'_1 C4'A_1 C5'_1 124.1(6) yes
C4'_1 C4'A_1 C8'A_1 118.9(6) yes
C5'_1 C4'A_1 C8'A_1 117.0(6) yes
C6'_1 C5'_1 C4'A_1 122.8(6) yes
C6'_1 C5'_1 H5'_1 118.6(4) ?
C4'A_1 C5'_1 H5'_1 118.6(4) ?
C5'_1 C6'_1 C7'_1 120.0(6) yes
C5'_1 C6'_1 H6'_1 120.0(4) ?
C7'_1 C6'_1 H6'_1 120.0(4) ?
C8'_1 C7'_1 O9_1 125.9(5) yes
C8'_1 C7'_1 C6'_1 119.7(6) yes
O9_1 C7'_1 C6'_1 114.4(6) yes
C7'_1 C8'_1 C8'A_1 121.5(5) yes
C7'_1 C8'_1 H8'_1 119.3(3) ?
C8'A_1 C8'_1 H8'_1 119.3(3) ?
C8'_1 C8'A_1 C4'A_1 119.1(5) yes
C8'_1 C8'A_1 C1'_1 122.5(5) yes
C4'A_1 C8'A_1 C1'_1 118.4(5) yes
C7'_1 O9_1 C10_1 116.2(4) yes
O9_1 C10_1 H10A_1 109.5(3) ?
O9_1 C10_1 H10B_1 109.5(3) ?
H10A_1 C10_1 H10B_1 109.5 ?
O9_1 C10_1 H10C_1 109.5(3) ?
H10A_1 C10_1 H10C_1 109.5 ?
H10B_1 C10_1 H10C_1 109.5 ?
O5_1 C1_1 N2_1 124.1(6) yes
O5_1 C1_1 C6_1 121.3(6) yes
N2_1 C1_1 C6_1 114.5(5) yes
C1_1 N2_1 C3_1 121.3(5) yes
C1_1 N2_1 H2_1 123.(5) ?
C3_1 N2_1 H2_1 116.(5) ?
N2_1 C3_1 C4_1 113.8(5) yes
N2_1 C3_1 H3A_1 108.8(3) ?
C4_1 C3_1 H3A_1 108.8(3) ?
N2_1 C3_1 H3B_1 108.8(3) ?
C4_1 C3_1 H3B_1 108.8(3) ?
H3A_1 C3_1 H3B_1 107.7 ?
C1'_1 C4_1 C3_1 110.3(5) yes
C1'_1 C4_1 H4A_1 109.6(3) ?
C3_1 C4_1 H4A_1 109.6(3) ?
C1'_1 C4_1 H4B_1 109.6(3) ?
C3_1 C4_1 H4B_1 109.6(3) ?
H4A_1 C4_1 H4B_1 108.1 ?
C1_1 C6_1 H6A_1 109.5(4) ?
C1_1 C6_1 H6B_1 109.5(4) ?
H6A_1 C6_1 H6B_1 109.5 ?
C1_1 C6_1 H6C_1 109.5(4) ?
H6A_1 C6_1 H6C_1 109.5 ?
H6B_1 C6_1 H6C_1 109.5 ?
C2'_2 C1'_2 C8'A_2 119.8(6) yes
C2'_2 C1'_2 C4_2 119.3(5) yes
C8'A_2 C1'_2 C4_2 120.9(5) yes
C1'_2 C2'_2 C3'_2 122.5(7) yes
C1'_2 C2'_2 H2'_2 118.8(4) ?
C3'_2 C2'_2 H2'_2 118.8(4) ?
C4'_2 C3'_2 C2'_2 118.5(7) ?
C4'_2 C3'_2 H3'_2 120.7(5) ?
C2'_2 C3'_2 H3'_2 120.7(4) ?
C3'_2 C4'_2 C4'A_2 122.0(7) yes
C3'_2 C4'_2 H4'_2 119.0(5) ?
C4'A_2 C4'_2 H4'_2 119.0(4) ?
C5'_2 C4'A_2 C4'_2 122.8(7) yes
C5'_2 C4'A_2 C8'A_2 117.9(6) yes
C4'_2 C4'A_2 C8'A_2 119.3(6) yes
C6'_2 C5'_2 C4'A_2 122.9(7) yes
C6'_2 C5'_2 H5'_2 118.5(5) ?
C4'A_2 C5'_2 H5'_2 118.5(5) ?
C5'_2 C6'_2 C7'_2 119.3(7) yes
C5'_2 C6'_2 H6'_2 120.4(5) ?
C7'_2 C6'_2 H6'_2 120.4(4) ?
O9_2 C7'_2 C8'_2 124.3(7) yes
O9_2 C7'_2 C6'_2 114.9(7) yes
C8'_2 C7'_2 C6'_2 120.8(7) yes
C7'_2 C8'_2 C8'A_2 119.6(6) yes
C7'_2 C8'_2 H8'_2 120.2(4) ?
C8'A_2 C8'_2 H8'_2 120.2(3) ?
C8'_2 C8'A_2 C1'_2 122.7(6) yes
C8'_2 C8'A_2 C4'A_2 119.4(6) yes
C1'_2 C8'A_2 C4'A_2 117.8(6) yes
C7'_2 O9_2 C10_2 118.4(6) yes
O9_2 C10_2 H10A_2 109.5(4) ?
O9_2 C10_2 H10B_2 109.5(5) ?
H10A_2 C10_2 H10B_2 109.5 ?
O9_2 C10_2 H10C_2 109.5(4) ?
H10A_2 C10_2 H10C_2 109.5 ?
H10B_2 C10_2 H10C_2 109.5 ?
O5_2 C1_2 N2_2 122.4(6) yes
O5_2 C1_2 C6_2 122.3(6) yes
N2_2 C1_2 C6_2 115.3(6) yes
C1_2 N2_2 C3_2 122.1(5) yes
C1_2 N2_2 H2_2 121.(5) ?
C3_2 N2_2 H2_2 115.(5) ?
N2_2 C3_2 C4_2 112.4(4) yes
N2_2 C3_2 H3A_2 109.1(3) ?
C4_2 C3_2 H3A_2 109.1(3) ?
N2_2 C3_2 H3B_2 109.1(3) ?
C4_2 C3_2 H3B_2 109.1(3) ?
H3_2 C3_2 H3_2 107.8 ?
C1'_2 C4_2 C3_2 112.3(4) yes
C1'_2 C4_2 H4A_2 109.2(3) ?
C3_2 C4_2 H4A_2 109.1(3) ?
C1'_2 C4_2 H4B_2 109.2(3) ?
C3_2 C4_2 H4B_2 109.2(3) ?
H4A_2 C4_2 H4B_2 107.9 ?
C1_2 C6_2 H6A_2 109.5(4) ?
C1_2 C6_2 H6B_2 109.5(3) ?
H6A_2 C6_2 H6B_2 109.5 ?
C1_2 C6_2 H6C_2 109.5(4) ?
H6B_2 C6_2 H6C_2 109.5 ?
H6A_2 C6_2 H6C_2 109.5 ?
C2'_3 C1'_3 C8'A_3 120.2(6) yes
C2'_3 C1'_3 C4_3 120.2(6) yes
C8'A_3 C1'_3 C4_3 119.6(5) yes
C1'_3 C2'_3 C3'_3 120.2(7) yes
C1'_3 C2'_3 H2'_3 119.9(4) ?
C3'_3 C2'_3 H2'_3 119.9(5) ?
C4'_3 C3'_3 C2'_3 120.6(7) yes
C4'_3 C3'_3 H3'_3 119.7(5) ?
C2'_3 C3'_3 H3'_3 119.7(5) ?
C3'_3 C4'_3 C4'A_3 121.8(7) yes
C3'_3 C4'_3 H4'_3 119.1(5) ?
C4'A_3 C4'_3 H4'_3 119.1(5) ?
C4'_3 C4'A_3 C5'_3 123.8(7) yes
C4'_3 C4'A_3 C8'A_3 119.4(7) yes
C5'_3 C4'A_3 C8'A_3 116.8(7) yes
C6'_3 C5'_3 C4'A_3 122.5(6) yes
C6'_3 C5'_3 H5'_3 118.8(4) ?
C4'A_3 C5'_3 H5'_3 118.7(4) ?
C5'_3 C6'_3 C7'_3 119.8(7) yes
C5'_3 C6'_3 H6'_3 120.1(4) ?
C7'_3 C6'_3 H6'_3 120.1(5) ?
C8'_3 C7'_3 O9_3 124.6(6) yes
C8'_3 C7'_3 C6'_3 120.9(7) yes
O9_3 C7'_3 C6'_3 114.5(7) yes
C7'_3 C8'_3 C8'A_3 119.9(6) yes
C7'_3 C8'_3 H8'_3 120.0(4) ?
C8'A_3 C8'_3 H8'_3 120.0(4) ?
C8'_3 C8'A_3 C1'_3 122.3(6) yes
C8'_3 C8'A_3 C4'A_3 120.0(6) yes
C1'_3 C8'A_3 C4'A_3 117.7(6) yes
C7'_3 O9_3 C10_3 116.4(5) yes
O9_3 C10_3 H10A_3 109.5(3) ?
O9_3 C10_3 H10B_3 109.5(4) ?
H10A_3 C10_3 H10B_3 109.5 ?
O9_3 C10_3 H10C_3 109.5(4) ?
H10A_3 C10_3 H10C_3 109.5 ?
H10B_3 C10_3 H10C_3 109.5 ?
O5_3 C1_3 N2_3 123.5(5) yes
O5_3 C1_3 C6_3 122.1(6) yes
N2_3 C1_3 C6_3 114.3(6) yes
C1_3 N2_3 C3_3 122.1(5) yes
C1_3 N2_3 H2_3 116.(3) ?
C3_3 N2_3 H2_3 121.(3) ?
N2_3 C3_3 C4_3 110.3(4) yes
N2_3 C3_3 H3A_3 109.6(3) ?
C4_3 C3_3 H3A_3 109.6(3) ?
N2_3 C3_3 H3B_3 109.6(3) ?
C4_3 C3_3 H3B_3 109.6(3) ?
H3A_3 C3_3 H3B_3 108.1 ?
C3_3 C4_3 C1'_3 109.7(4) yes
C3_3 C4_3 H4A_3 109.7(3) ?
C1'_3 C4_3 H4A_3 109.7(3) ?
C3_3 C4_3 H4B_3 109.7(3) ?
C1'_3 C4_3 H4B_3 109.7(3) ?
H4A_3 C4_3 H4B_3 108.2 ?
C1_3 C6_3 H6A_3 109.5(4) ?
C1_3 C6_3 H6B_3 109.5(3) ?
H6A_3 C6_3 H6B_3 109.5 ?
C1_3 C6_3 H6_3 109.5(3) ?
H6A_3 C6_3 H6C_3 109.5 ?
H6B_3 C6_3 H6C_3 109.5 ?
C2'_4 C1'_4 C8'A_4 120.0(6) yes
C2'_4 C1'_4 C4_4 118.4(6) yes
C8'A_4 C1'_4 C4_4 121.6(5) yes
C1'_4 C2'_4 C3'_4 120.2(7) yes
C1'_4 C2'_4 H2'_4 119.9(4) ?
C3'_4 C2'_4 H2'_4 119.9(5) ?
C4'_4 C3'_4 C2'_4 119.9(7) yes
C4'_4 C3'_4 H3'_4 120.0(5) ?
C2'_4 C3'_4 H3'_4 120.0(5) ?
C3'_4 C4'_4 C4'A_4 121.9(7) yes
C3'_4 C4'_4 H4'_4 119.1(5) ?
C4'A_4 C4'_4 H4'_4 119.1(4) ?
C4'_4 C4'A_4 C5'_4 123.1(6) yes
C4'_4 C4'A_4 C8'A_4 119.0(6) yes
C5'_4 C4'A_4 C8'A_4 117.9(6) yes
C6'_4 C5'_4 C4'A_4 122.6(6) yes
C6'_4 C5'_4 H5'_4 118.7(4) ?
C4'A_4 C5'_4 H5'_4 118.7(4) ?
C5'_4 C6'_4 C7'_4 120.2(6) yes
C5'_4 C6'_4 H6'_4 119.9(4) ?
C7'_4 C6'_4 H6'_4 119.9(4) ?
C8'_4 C7'_4 O9_4 123.6(5) yes
C8'_4 C7'_4 C6'_4 120.6(6) yes
O9_4 C7'_4 C6'_4 115.8(6) yes
C7'_4 C8'_4 C8'A_4 121.0(5) yes
C7'_4 C8'_4 H8'_4 119.5(4) ?
C8'A_4 C8'_4 H8'_4 119.5(3) ?
C1'_4 C8'A_4 C8'_4 123.3(5) yes
C1'_4 C8'A_4 C4'A_4 119.0(6) yes
C8'_4 C8'A_4 C4'A_4 117.7(6) yes
C7'_4 O9_4 C10_4 117.5(5) yes
O9_4 C10_4 H10A_4 109.5(3) ?
O9_4 C10_4 H10B_4 109.5(4) ?
H10A_4 C10_4 H10B_4 109.5 ?
O9_4 C10_4 H10C_4 109.5(4) ?
H10A_4 C10_4 H10C_4 109.5 ?
H10B_4 C10_4 H10C_4 109.5 ?
O5_4 C1_4 N2_4 122.7(5) yes
O5_4 C1_4 C6_4 120.1(5) yes
N2_4 C1_4 C6_4 117.2(5) yes
C1_4 N2_4 C3_4 122.3(5) yes
C1_4 N2_4 H2_4 129.(4) ?
C3_4 N2_4 H2_4 109.(4) ?
N2_4 C3_4 C4_4 115.2(5) yes
N2_4 C3_4 H3A_4 108.5(3) ?
C4_4 C3_4 H3A_4 108.5(3) ?
N2_4 C3_4 H3B_4 108.5(3) ?
C4_4 C3_4 H3B_4 108.5(3) ?
H3A_4 C3_4 H3B_4 107.5 ?
C1'_4 C4_4 C3_4 108.9(5) yes
C1'_4 C4_4 H4A_4 109.9(3) ?
C3_4 C4_4 H4A_4 109.9(3) ?
C1'_4 C4_4 H4B_4 109.9(3) ?
C3_4 C4_4 H4B_4 109.9(3) ?
H4A_4 C4_4 H4B_4 108.3 ?
C1_4 C6_4 H6A_4 109.5(3) ?
C1_4 C6_4 H6B_4 109.5(4) ?
H6A_4 C6_4 H6B_4 109.5 ?
C1_4 C6_4 H6C_4 109.5(3) ?
H6A_4 C6_4 H6C_4 109.5 ?
H6B_4 C6_4 H6C_4 109.5 ?

loop_
_geom_bond_atom_site_label_1
_geom_bond_atom_site_label_2
_geom_bond_site_symmetry_2
_geom_bond_distance
_geom_bond_publ_flag
C1'_1 C2'_1 . 1.376(7) yes
C1'_1 C8'A_1 . 1.420(7) yes
C1'_1 C4_1 . 1.532(7) yes
C2'_1 C3'_1 . 1.386(9) yes
C2'_1 H2'_1 . 0.93 ?
C3'_1 C4'_1 . 1.336(9) yes
C3'_1 H3'_1 . 0.93 ?
C4'_1 C4'A_1 . 1.398(8) yes
C4'_1 H4'_1 . 0.93 ?
C4'A_1 C5'_1 . 1.412(8) yes
C4'A_1 C8'A_1 . 1.415(7) yes
C5'_1 C6'_1 . 1.338(8) yes
C5'_1 H5'_1 . 0.93 ?
C6'_1 C7'_1 . 1.404(8) yes
C6'_1 H6'_1 . 0.93 ?
C7'_1 C8'_1 . 1.350(7) yes
C7'_1 O9_1 . 1.370(6) yes
C8'_1 C8'A_1 . 1.412(7) yes
C8'_1 H8'_1 . 0.93 ?
O9_1 C10_1 . 1.431(7) yes
C10_1 H10A_1 . 0.96 ?
C10_1 H10B_1 . 0.96 ?
C10_1 H10C_1 . 0.96 ?
C1_1 O5_1 . 1.216(6) yes
C1_1 N2_1 . 1.310(6) yes
C1_1 C6_1 . 1.504(8) yes
N2_1 C3_1 . 1.448(6) yes
N2_1 H2_1 . 0.87(6) ?
C3_1 C4_1 . 1.536(8) yes
C3_1 H3A_1 . 0.97 ?
C3_1 H3B_1 . 0.97 ?
C4_1 H4A_1 . 0.97 ?
C4_1 H4B_1 . 0.97 ?
C6_1 H6A_1 . 0.96 ?
C6_1 H6B_1 . 0.96 ?
C6_1 H6C_1 . 0.96 ?
C1'_2 C2'_2 . 1.362(8) yes
C1'_2 C8'A_2 . 1.410(7) yes
C1'_2 C4_2 . 1.505(8) yes
C2'_2 C3'_2 . 1.397(9) yes
C2'_2 H2'_2 . 0.93 ?
C3'_2 C4'_2 . 1.337(9) yes
C3'_2 H3'_2 . 0.93 ?
C4'_2 C4'A_2 . 1.407(8) yes
C4'_2 H4'_2 . 0.93 ?
C4'A_2 C5'_2 . 1.390(9) yes
C4'A_2 C8'A_2 . 1.420(8) yes
C5'_2 C6'_2 . 1.336(10) yes
C5'_2 H5'_2 . 0.93 ?
C6'_2 C7'_2 . 1.411(10) yes
C6'_2 H6'_2 . 0.93 ?
C7'_2 O9_2 . 1.341(7) yes
C7'_2 C8'_2 . 1.366(8) yes
C8'_2 C8'A_2 . 1.409(8) yes
C8'_2 H8'_2 . 0.93 ?
O9_2 C10_2 . 1.409(10) yes
C10_2 H10A_2 . 0.96 ?
C10_2 H10B_2 . 0.96 ?
C10_2 H10C_2 . 0.96 ?
C1_2 O5_2 . 1.228(7) yes
C1_2 N2_2 . 1.314(7) yes
C1_2 C6_2 . 1.496(9) yes
N2_2 C3_2 . 1.453(7) yes
N2_2 H2_2 . 0.87(6) ?
C3_2 C4_2 . 1.516(7) yes
C3_2 H3A_2 . 0.97 ?
C3_2 H3B_2 . 0.97 ?
C4_2 H4A_2 . 0.97 ?
C4_2 H4B_2 . 0.97 ?
C6_2 H6A_2 . 0.96 ?
C6_2 H6B_2 . 0.96 ?
C6_2 H6C_2 . 0.96 ?
C1'_3 C2'_3 . 1.380(8) yes
C1'_3 C8'A_3 . 1.422(8) yes
C1'_3 C4_3 . 1.543(8) yes
C2'_3 C3'_3 . 1.405(10) yes
C2'_3 H2'_3 . 0.93 ?
C3'_3 C4'_3 . 1.321(9) yes
C3'_3 H3'_3 . 0.93 ?
C4'_3 C4'A_3 . 1.404(10) yes
C4'_3 H4'_3 . 0.93 ?
C4'A_3 C5'_3 . 1.420(9) yes
C4'A_3 C8'A_3 . 1.423(8) yes
C5'_3 C6'_3 . 1.325(9) yes
C5'_3 H5'_3 . 0.93 ?
C6'_3 C7'_3 . 1.406(9) yes
C6'_3 H6'_3 . 0.93 ?
C7'_3 C8'_3 . 1.360(8) yes
C7'_3 O9_3 . 1.377(7) yes
C8'_3 C8'A_3 . 1.397(8) yes
C8'_3 H8'_3 . 0.93 ?
O9_3 C10_3 . 1.436(8) yes
C10_3 H10A_3 . 0.96 ?
C10_3 H10B_3 . 0.96 ?
C10_3 H10C_3 . 0.96 ?
C1_3 O5_3 . 1.226(6) yes
C1_3 N2_3 . 1.321(6) yes
C1_3 C6_3 . 1.496(8) yes
N2_3 C3_3 . 1.504(7) yes
N2_3 H2_3 . 1.05(6) ?
C3_3 C4_3 . 1.512(8) yes
C3_3 H3A_3 . 0.97 ?
C3_3 H3B_3 . 0.97 ?
C4_3 H4A_3 . 0.97 ?
C4_3 H4B_3 . 0.97 ?
C6_3 H6A_3 . 0.96 ?
C6_3 H6B_3 . 0.96 ?
C6_3 H6C_3 . 0.96 ?
C1'_4 C2'_4 . 1.366(8) yes
C1'_4 C8'A_4 . 1.403(7) yes
C1'_4 C4_4 . 1.500(7) yes
C2'_4 C3'_4 . 1.438(9) yes
C2'_4 H2'_4 . 0.93 ?
C3'_4 C4'_4 . 1.327(10) yes
C3'_4 H3'_4 . 0.93 ?
C4'_4 C4'A_4 . 1.394(9) yes
C4'_4 H4'_4 . 0.93 ?
C4'A_4 C5'_4 . 1.422(9) yes
C4'A_4 C8'A_4 . 1.433(7) yes
C5'_4 C6'_4 . 1.324(9) yes
C5'_4 H5'_4 . 0.93 ?
C6'_4 C7'_4 . 1.399(8) yes
C6'_4 H6'_4 . 0.93 ?
C7'_4 C8'_4 . 1.366(7) yes
C7'_4 O9_4 . 1.367(7) yes
C8'_4 C8'A_4 . 1.420(7) yes
C8'_4 H8'_4 . 0.93 ?
O9_4 C10_4 . 1.426(7) yes
C10_4 H10A_4 . 0.96 ?
C10_4 H10B_4 . 0.96 ?
C10_4 H10C_4 . 0.96 ?
C1_4 O5_4 . 1.226(6) yes
C1_4 N2_4 . 1.305(6) yes
C1_4 C6_4 . 1.514(8) yes
N2_4 C3_4 . 1.452(7) yes
N2_4 H2_4 . 0.92(6) ?
C3_4 C4_4 . 1.524(8) yes
C3_4 H3A_4 . 0.97 ?
C3_4 H3B_4 . 0.97 ?
C4_4 H4A_4 . 0.97 ?
C4_4 H4B_4 . 0.97 ?
C6_4 H6A_4 . 0.96 ?
C6_4 H6B_4 . 0.96 ?
C6_4 H6C_4 . 0.96 ?

loop_
_geom_torsion_atom_site_label_1
_geom_torsion_atom_site_label_2
_geom_torsion_atom_site_label_3
_geom_torsion_atom_site_label_4
_geom_torsion
_geom_torsion_publ_flag
C8'A_1 C1'_1 C2'_1 C3'_1 -2.0(9) ?
C4_1 C1'_1 C2'_1 C3'_1 -176.3(6) ?
C1'_1 C2'_1 C3'_1 C4'_1 2.8(10) ?
C2'_1 C3'_1 C4'_1 C4'A_1 -1.8(11) ?
C3'_1 C4'_1 C4'A_1 C5'_1 -179.6(6) ?
C3'_1 C4'_1 C4'A_1 C8'A_1 0.1(10) ?
C4'_1 C4'A_1 C5'_1 C6'_1 178.0(6) ?
C8'A_1 C4'A_1 C5'_1 C6'_1 -1.7(9) ?
C4'A_1 C5'_1 C6'_1 C7'_1 1.4(10) ?
C5'_1 C6'_1 C7'_1 C8'_1 -0.4(9) ?
C5'_1 C6'_1 C7'_1 O9_1 179.1(6) ?
O9_1 C7'_1 C8'_1 C8'A_1 -179.6(5) ?
C6'_1 C7'_1 C8'_1 C8'A_1 -0.2(8) ?
C7'_1 C8'_1 C8'A_1 C4'A_1 -0.1(8) ?
C7'_1 C8'_1 C8'A_1 C1'_1 -179.5(5) ?
C4'_1 C4'A_1 C8'A_1 C8'_1 -178.7(5) ?
C5'_1 C4'A_1 C8'A_1 C8'_1 1.0(8) ?
C4'_1 C4'A_1 C8'A_1 C1'_1 0.7(8) ?
C5'_1 C4'A_1 C8'A_1 C1'_1 -179.6(5) ?
C2'_1 C1'_1 C8'A_1 C8'_1 179.6(5) ?
C4_1 C1'_1 C8'A_1 C8'_1 -6.2(8) ?
C2'_1 C1'_1 C8'A_1 C4'A_1 0.3(8) ?
C4_1 C1'_1 C8'A_1 C4'A_1 174.5(5) ?
C8'_1 C7'_1 O9_1 C10_1 -2.8(9) ?
C6'_1 C7'_1 O9_1 C10_1 177.8(6) ?
O5_1 C1_1 N2_1 C3_1 2.2(10) yes
C6_1 C1_1 N2_1 C3_1 -174.8(6) ?
C1_1 N2_1 C3_1 C4_1 -101.1(7) yes
C2'_1 C1'_1 C4_1 C3_1 95.4(6) yes
C8'A_1 C1'_1 C4_1 C3_1 -78.9(6) ?
N2_1 C3_1 C4_1 C1'_1 176.3(5) yes
C8'A_2 C1'_2 C2'_2 C3'_2 -0.6(8) ?
C4_2 C1'_2 C2'_2 C3'_2 177.8(5) ?
C1'_2 C2'_2 C3'_2 C4'_2 1.5(9) ?
C2'_2 C3'_2 C4'_2 C4'A_2 -2.3(10) ?
C3'_2 C4'_2 C4'A_2 C5'_2 179.9(6) ?
C3'_2 C4'_2 C4'A_2 C8'A_2 2.1(9) ?
C4'_2 C4'A_2 C5'_2 C6'_2 179.6(6) ?
C8'A_2 C4'A_2 C5'_2 C6'_2 -2.6(9) ?
C4'A_2 C5'_2 C6'_2 C7'_2 0.9(10) ?
C5'_2 C6'_2 C7'_2 O9_2 -177.2(6) ?
C5'_2 C6'_2 C7'_2 C8'_2 0.5(10) ?
O9_2 C7'_2 C8'_2 C8'A_2 177.5(5) ?
C6'_2 C7'_2 C8'_2 C8'A_2 0.0(9) ?
C7'_2 C8'_2 C8'A_2 C1'_2 -179.6(5) ?
C7'_2 C8'_2 C8'A_2 C4'A_2 -1.7(8) ?
C2'_2 C1'_2 C8'A_2 C8'_2 178.4(5) ?
C4_2 C1'_2 C8'A_2 C8'_2 0.0(7) ?
C2'_2 C1'_2 C8'A_2 C4'A_2 0.4(7) ?
C4_2 C1'_2 C8'A_2 C4'A_2 -177.9(4) ?
C5'_2 C4'A_2 C8'A_2 C8'_2 3.0(7) ?
C4'_2 C4'A_2 C8'A_2 C8'_2 -179.2(5) ?
C5'_2 C4'A_2 C8'A_2 C1'_2 -179.0(5) ?
C4'_2 C4'A_2 C8'A_2 C1'_2 -1.1(7) ?
C8'_2 C7'_2 O9_2 C10_2 -6.3(10) ?
C6'_2 C7'_2 O9_2 C10_2 171.3(7) ?
O5_2 C1_2 N2_2 C3_2 0.2(8) yes
C6_2 C1_2 N2_2 C3_2 -179.9(5) ?
C1_2 N2_2 C3_2 C4_2 86.8(6) yes
C2'_2 C1'_2 C4_2 C3_2 -100.4(6) yes
C8'A_2 C1'_2 C4_2 C3_2 78.0(6) ?
N2_2 C3_2 C4_2 C1'_2 176.2(5) yes
C8'A_3 C1'_3 C2'_3 C3'_3 1.2(9) ?
C4_3 C1'_3 C2'_3 C3'_3 -179.0(5) ?
C1'_3 C2'_3 C3'_3 C4'_3 1.9(10) ?
C2'_3 C3'_3 C4'_3 C4'A_3 -3.3(10) ?
C3'_3 C4'_3 C4'A_3 C5'_3 178.2(6) ?
C3'_3 C4'_3 C4'A_3 C8'A_3 1.6(9) ?
C4'_3 C4'A_3 C5'_3 C6'_3 -179.0(6) ?
C8'A_3 C4'A_3 C5'_3 C6'_3 -2.3(8) ?
C4'A_3 C5'_3 C6'_3 C7'_3 0.7(9) ?
C5'_3 C6'_3 C7'_3 C8'_3 0.3(9) ?
C5'_3 C6'_3 C7'_3 O9_3 -179.7(6) ?
O9_3 C7'_3 C8'_3 C8'A_3 -179.5(5) ?
C6'_3 C7'_3 C8'_3 C8'A_3 0.5(8) ?
C7'_3 C8'_3 C8'A_3 C1'_3 176.2(5) ?
C7'_3 C8'_3 C8'A_3 C4'A_3 -2.2(8) ?
C2'_3 C1'_3 C8'A_3 C8'_3 178.8(5) ?
C4_3 C1'_3 C8'A_3 C8'_3 -1.0(8) ?
C2'_3 C1'_3 C8'A_3 C4'A_3 -2.7(8) ?
C4_3 C1'_3 C8'A_3 C4'A_3 177.5(5) ?
C4'_3 C4'A_3 C8'A_3 C8'_3 179.9(5) ?
C5'_3 C4'A_3 C8'A_3 C8'_3 3.0(7) ?
C4'_3 C4'A_3 C8'A_3 C1'_3 1.4(8) ?
C5'_3 C4'A_3 C8'A_3 C1'_3 -175.5(5) ?
C8'_3 C7'_3 O9_3 C10_3 -4.2(8) ?
C6'_3 C7'_3 O9_3 C10_3 175.7(6) ?
O5_3 C1_3 N2_3 C3_3 -1.5(9) yes
C6_3 C1_3 N2_3 C3_3 176.1(5) ?
C1_3 N2_3 C3_3 C4_3 91.3(6) yes
N2_3 C3_3 C4_3 C1'_3 -175.2(5) yes
C2'_3 C1'_3 C4_3 C3_3 -101.5(6) yes
C8'A_3 C1'_3 C4_3 C3_3 78.4(6) ?
C8'A_4 C1'_4 C2'_4 C3'_4 2.1(11) ?
C4_4 C1'_4 C2'_4 C3'_4 -177.2(7) ?
C1'_4 C2'_4 C3'_4 C4'_4 -2.7(12) ?
C2'_4 C3'_4 C4'_4 C4'A_4 2.0(13) ?
C3'_4 C4'_4 C4'A_4 C5'_4 -179.0(7) ?
C3'_4 C4'_4 C4'A_4 C8'A_4 -0.8(11) ?
C4'_4 C4'A_4 C5'_4 C6'_4 178.5(7) ?
C8'A_4 C4'A_4 C5'_4 C6'_4 0.2(10) ?
C4'A_4 C5'_4 C6'_4 C7'_4 1.4(10) ?
C5'_4 C6'_4 C7'_4 C8'_4 -2.0(9) ?
C5'_4 C6'_4 C7'_4 O9_4 178.4(6) ?
O9_4 C7'_4 C8'_4 C8'A_4 -179.5(5) ?
C6'_4 C7'_4 C8'_4 C8'A_4 1.0(8) ?
C2'_4 C1'_4 C8'A_4 C8'_4 178.8(6) ?
C4_4 C1'_4 C8'A_4 C8'_4 -1.9(9) ?
C2'_4 C1'_4 C8'A_4 C4'A_4 -0.8(9) ?
C4_4 C1'_4 C8'A_4 C4'A_4 178.5(6) ?
C7'_4 C8'_4 C8'A_4 C1'_4 -179.0(5) ?
C7'_4 C8'_4 C8'A_4 C4'A_4 0.6(8) ?
C4'_4 C4'A_4 C8'A_4 C1'_4 0.1(9) ?
C5'_4 C4'A_4 C8'A_4 C1'_4 178.4(6) ?
C4'_4 C4'A_4 C8'A_4 C8'_4 -179.5(6) ?
C5'_4 C4'A_4 C8'A_4 C8'_4 -1.2(8) ?
C8'_4 C7'_4 O9_4 C10_4 -3.5(9) ?
C6'_4 C7'_4 O9_4 C10_4 176.1(6) ?
O5_4 C1_4 N2_4 C3_4 4.3(9) yes
C6_4 C1_4 N2_4 C3_4 -174.5(6) ?
C1_4 N2_4 C3_4 C4_4 -103.0(7) yes
C2'_4 C1'_4 C4_4 C3_4 95.7(7) yes
C8'A_4 C1'_4 C4_4 C3_4 -83.6(7) ?
N2_4 C3_4 C4_4 C1'_4 175.2(5) yes

loop_
_cod_related_entry_id
_cod_related_entry_database
_cod_related_entry_code
1 ChemSpider 74141
